data_7211660
loop_
_publ_author_name
'Nelyubina, Yulia V.'
'Antipin, Mikhail Yu.'
'Cherepanov, Iliya A.'
'Lyssenko, Konstantin A.'

_publ_section_title
;
 Pseudosymmetry as viewed using charge density analysis
;
_journal_issue 1
_journal_name_full CrystEngComm
_journal_page_first 77
_journal_paper_doi 10.1039/b912147a
_journal_volume 12
_journal_year 2010
_chemical_formula_moiety 'C13 H15 N3 O2 S'
_chemical_formula_sum 'C13 H15 N3 O2 S'
_chemical_formula_weight 277.34
_chemical_name_systematic
;
?
;
_space_group_IT_number 2
_symmetry_cell_setting triclinic
_symmetry_space_group_name_Hall '-P 1'
_symmetry_space_group_name_H-M 'P -1'
_atom_sites_solution_hydrogens difmap
_atom_sites_solution_primary direct
_atom_sites_solution_secondary difmap
_audit_creation_method SHELXL-97
_cell_angle_alpha 103.240(5)
_cell_angle_beta 91.368(5)
_cell_angle_gamma 90.574(5)
_cell_formula_units_Z 8
_cell_length_a 10.2520(4)
_cell_length_b 11.2447(4)
_cell_length_c 23.8900(8)
_cell_measurement_reflns_used 4252
_cell_measurement_temperature 100(2)
_cell_measurement_theta_max 30
_cell_measurement_theta_min 3
_cell_volume 2679.75(18)
_computing_cell_refinement 'APEX2 (Bruker, 2005)'
_computing_data_collection 'APEX2 (Bruker, 2005)'
_computing_data_reduction 'APEX2 (Bruker, 2005)'
_computing_molecular_graphics 'SHELXTL ver. 5.1 (Sheldrick, 1998b)'
_computing_publication_material 'SHELXTL ver. 5.1 (Sheldrick, 1998b)'
_computing_structure_refinement 'SHELXTL ver. 5.1 (Sheldrick, 1998b)'
_computing_structure_solution 'SHELXTL ver. 5.1 (Sheldrick, 1998b)'
_diffrn_ambient_temperature 100(2)
_diffrn_measured_fraction_theta_full 0.991
_diffrn_measured_fraction_theta_max 0.991
_diffrn_measurement_device_type 'Bruker SMART APEX2 CCD area detector'
_diffrn_measurement_method 'phi and omega scans'
_diffrn_radiation_monochromator graphite
_diffrn_radiation_source 'fine-focus sealed tube'
_diffrn_radiation_type MoK\a
_diffrn_radiation_wavelength 0.71073
_diffrn_reflns_av_R_equivalents 0.0354
_diffrn_reflns_av_sigmaI/netI 0.0174
_diffrn_reflns_limit_h_max 20
_diffrn_reflns_limit_h_min -20
_diffrn_reflns_limit_k_max 22
_diffrn_reflns_limit_k_min -21
_diffrn_reflns_limit_l_max 47
_diffrn_reflns_limit_l_min -47
_diffrn_reflns_number 384485
_diffrn_reflns_theta_full 45.00
_diffrn_reflns_theta_max 45.00
_diffrn_reflns_theta_min 0.88
_exptl_absorpt_coefficient_mu 0.243
_exptl_absorpt_correction_T_max 0.950
_exptl_absorpt_correction_T_min 0.947
_exptl_absorpt_correction_type multi-scan
_exptl_absorpt_process_details 'APEX2 (Bruker, 2005)'
_exptl_crystal_colour colorless
_exptl_crystal_density_diffrn 1.375
_exptl_crystal_density_method 'not measured'
_exptl_crystal_description prism
_exptl_crystal_F_000 1168
_exptl_crystal_size_max 0.25
_exptl_crystal_size_mid 0.20
_exptl_crystal_size_min 0.20
_refine_diff_density_max 0.619
_refine_diff_density_min -0.680
_refine_diff_density_rms 0.085
_refine_ls_extinction_method none
_refine_ls_goodness_of_fit_ref 1.004
_refine_ls_hydrogen_treatment refall
_refine_ls_matrix_type full
_refine_ls_number_parameters 925
_refine_ls_number_reflns 43867
_refine_ls_number_restraints 0
_refine_ls_restrained_S_all 1.004
_refine_ls_R_factor_all 0.0546
_refine_ls_R_factor_gt 0.0396
_refine_ls_shift/su_max 0.003
_refine_ls_shift/su_mean 0.000
_refine_ls_structure_factor_coef Fsqd
_refine_ls_weighting_details 'calc w=1/[\s^2^(Fo^2^)+(0.0522P)^2^+1.1542P] where P=(Fo^2^+2Fc^2^)/3'
_refine_ls_weighting_scheme calc
_refine_ls_wR_factor_gt 0.1036
_refine_ls_wR_factor_ref 0.1239
_reflns_number_gt 35309
_reflns_number_total 43867
_reflns_threshold_expression I>2/s(I)
_cod_data_source_file b912147a.txt
_cod_data_source_block a
_cod_depositor_comments
;
The following automatic conversions were performed:

'_symmetry_cell_setting' value 'Triclinic' changed to 'triclinic'
according to /home/saulius/struct/CIF-dictionaries/cif_core.dic
dictionary named 'cif_core.dic' version 2.4.2 from 2011-04-26.

Automatic conversion script
Id: cif_fix_values 1891 2012-01-12 08:04:46Z andrius 
;
_cod_original_cell_volume 2679.75(17)
_cod_database_code 7211660

loop_
_symmetry_equiv_pos_as_xyz
'x, y, z'
'-x, -y, -z'

loop_
_atom_site_label
_atom_site_type_symbol
_atom_site_fract_x
_atom_site_fract_y
_atom_site_fract_z
_atom_site_U_iso_or_equiv
_atom_site_adp_type
_atom_site_occupancy
_atom_site_symmetry_multiplicity
_atom_site_calc_flag
O1 O 1.17161(5) 0.94234(5) 0.47545(2) 0.01405(7) Uani 1 1 d
N2 N 1.13747(6) 0.82063(5) 0.46987(2) 0.01497(8) Uani 1 1 d
N3 N 1.03931(5) 0.80134(5) 0.43314(2) 0.01263(7) Uani 1 1 d
C4 C 1.00270(6) 0.90075(5) 0.41395(3) 0.01272(8) Uani 1 1 d
C5 C 1.09282(6) 0.99346(5) 0.43992(3) 0.01245(8) Uani 1 1 d
N6 N 1.10870(6) 1.10181(5) 0.42954(3) 0.01480(8) Uani 1 1 d
C7 C 1.19485(6) 1.18497(6) 0.46232(3) 0.01361(8) Uani 1 1 d
O8 O 1.23410(6) 1.18564(5) 0.51155(2) 0.01927(9) Uani 1 1 d
C9 C 1.23981(6) 1.28247(6) 0.43311(3) 0.01360(8) Uani 1 1 d
C10 C 1.20664(7) 1.27926(7) 0.37581(3) 0.01728(10) Uani 1 1 d
H10 H 1.1508(15) 1.2166(14) 0.3556(6) 0.027(4) Uiso 1 1 d
C11 C 1.25834(8) 1.36602(7) 0.34879(3) 0.02080(11) Uani 1 1 d
H11 H 1.2375(15) 1.3642(14) 0.3100(7) 0.029(4) Uiso 1 1 d
C12 C 1.34333(8) 1.45706(7) 0.37887(4) 0.02138(12) Uani 1 1 d
H12 H 1.3823(15) 1.5150(14) 0.3609(7) 0.030(4) Uiso 1 1 d
C13 C 1.37425(8) 1.46196(7) 0.43653(4) 0.02109(12) Uani 1 1 d
H13 H 1.4313(15) 1.5254(14) 0.4583(7) 0.029(4) Uiso 1 1 d
C14 C 1.32281(7) 1.37557(6) 0.46354(3) 0.01758(10) Uani 1 1 d
H14 H 1.3439(16) 1.3784(15) 0.5033(7) 0.033(4) Uiso 1 1 d
C15 C 0.98444(7) 0.67474(6) 0.41296(3) 0.01610(9) Uani 1 1 d
H15 H 0.8927(14) 0.6862(13) 0.4120(6) 0.023(3) Uiso 1 1 d
C16 C 1.02230(9) 0.59731(7) 0.45494(4) 0.02266(13) Uani 1 1 d
H16C H 1.1170(16) 0.5825(15) 0.4541(7) 0.030(4) Uiso 1 1 d
H16B H 0.9942(15) 0.6373(14) 0.4931(7) 0.028(4) Uiso 1 1 d
H16A H 0.9774(16) 0.5190(15) 0.4424(7) 0.034(4) Uiso 1 1 d
C17 C 1.03283(8) 0.62292(7) 0.35249(4) 0.02127(12) Uani 1 1 d
H17C H 1.1270(16) 0.6259(15) 0.3528(7) 0.031(4) Uiso 1 1 d
H17A H 1.0013(16) 0.5389(15) 0.3400(7) 0.034(4) Uiso 1 1 d
H17B H 0.9971(18) 0.6668(17) 0.3239(8) 0.043(5) Uiso 1 1 d
S18 S 0.869396(15) 0.907277(16) 0.369121(7) 0.01502(3) Uani 1 1 d
C19 C 0.95248(9) 0.92360(10) 0.30521(4) 0.02558(15) Uani 1 1 d
H19A H 1.0003(19) 0.8507(18) 0.2873(8) 0.046(5) Uiso 1 1 d
H19B H 0.8873(18) 0.9377(17) 0.2787(8) 0.044(5) Uiso 1 1 d
H19C H 1.019(2) 0.990(2) 0.3140(9) 0.063(6) Uiso 1 1 d
O1A O 0.65888(5) 0.77856(4) 0.27428(2) 0.01361(7) Uani 1 1 d
N2A N 0.62492(5) 0.89985(5) 0.28018(2) 0.01430(7) Uani 1 1 d
N3A N 0.53121(5) 0.91657(5) 0.31695(2) 0.01204(7) Uani 1 1 d
C4A C 0.49744(6) 0.81617(5) 0.33583(2) 0.01199(7) Uani 1 1 d
C5A C 0.58468(6) 0.72549(5) 0.30972(2) 0.01202(7) Uani 1 1 d
N6A N 0.60204(5) 0.61756(5) 0.32005(2) 0.01420(7) Uani 1 1 d
C7A C 0.68510(6) 0.53555(6) 0.28798(3) 0.01363(8) Uani 1 1 d
O8A O 0.71894(6) 0.53432(6) 0.23869(2) 0.01965(9) Uani 1 1 d
C9A C 0.73300(6) 0.43982(6) 0.31796(3) 0.01384(8) Uani 1 1 d
C10A C 0.70576(7) 0.44426(7) 0.37538(3) 0.01747(10) Uani 1 1 d
H10A H 0.6514(15) 0.5083(14) 0.3955(6) 0.025(3) Uiso 1 1 d
C11A C 0.75866(8) 0.35840(8) 0.40303(3) 0.02148(12) Uani 1 1 d
H11A H 0.7429(16) 0.3629(15) 0.4418(7) 0.031(4) Uiso 1 1 d
C12A C 0.83939(8) 0.26747(7) 0.37355(4) 0.02166(12) Uani 1 1 d
H12A H 0.8765(15) 0.2081(14) 0.3924(7) 0.029(4) Uiso 1 1 d
C13A C 0.86490(8) 0.26170(7) 0.31596(4) 0.02084(11) Uani 1 1 d
H13A H 0.9197(16) 0.1975(15) 0.2945(7) 0.034(4) Uiso 1 1 d
C14A C 0.81220(7) 0.34727(6) 0.28829(3) 0.01766(10) Uani 1 1 d
H14A H 0.8297(15) 0.3460(14) 0.2483(7) 0.029(4) Uiso 1 1 d
C15A C 0.47794(6) 1.04190(6) 0.33751(3) 0.01528(9) Uani 1 1 d
H15A H 0.3868(14) 1.0280(13) 0.3387(6) 0.022(3) Uiso 1 1 d
C16A C 0.50910(8) 1.12074(7) 0.29567(4) 0.02121(12) Uani 1 1 d
H16F H 0.4787(15) 1.0829(14) 0.2570(7) 0.028(4) Uiso 1 1 d
H16E H 0.6035(15) 1.1370(14) 0.2952(6) 0.025(3) Uiso 1 1 d
H16D H 0.4660(16) 1.1980(15) 0.3081(7) 0.034(4) Uiso 1 1 d
C17A C 0.53386(8) 1.09443(7) 0.39793(3) 0.02093(11) Uani 1 1 d
H17E H 0.5040(17) 1.0488(16) 0.4252(8) 0.040(5) Uiso 1 1 d
H17F H 0.6276(16) 1.0916(15) 0.3970(7) 0.029(4) Uiso 1 1 d
H17D H 0.5039(15) 1.1789(14) 0.4100(7) 0.027(4) Uiso 1 1 d
S18A S 0.370741(15) 0.806914(16) 0.381143(7) 0.01409(3) Uani 1 1 d
C19A C 0.46413(8) 0.79188(9) 0.44443(3) 0.02240(13) Uani 1 1 d
H19E H 0.4033(17) 0.7754(16) 0.4720(7) 0.038(4) Uiso 1 1 d
H19D H 0.5129(17) 0.8657(16) 0.4603(7) 0.038(4) Uiso 1 1 d
H19F H 0.5222(18) 0.7238(17) 0.4356(8) 0.042(5) Uiso 1 1 d
O1B O 0.30718(5) 0.64682(5) 0.22645(2) 0.01447(7) Uani 1 1 d
N2B N 0.34222(6) 0.52563(6) 0.21992(3) 0.01584(8) Uani 1 1 d
N3B N 0.43702(5) 0.51108(5) 0.18371(2) 0.01318(7) Uani 1 1 d
C4B C 0.47082(6) 0.61293(5) 0.16602(3) 0.01253(8) Uani 1 1 d
C5B C 0.38237(6) 0.70230(5) 0.19221(2) 0.01222(7) Uani 1 1 d
N6B N 0.36470(5) 0.81094(5) 0.18279(2) 0.01400(7) Uani 1 1 d
C7B C 0.28204(6) 0.89171(6) 0.21568(3) 0.01318(8) Uani 1 1 d
O8B O 0.24960(6) 0.89073(6) 0.26495(2) 0.01889(9) Uani 1 1 d
C9B C 0.23328(6) 0.98919(6) 0.18719(3) 0.01317(8) Uani 1 1 d
C10B C 0.24709(7) 0.98078(6) 0.12838(3) 0.01644(9) Uani 1 1 d
H10B H 0.2902(15) 0.9113(14) 0.1044(6) 0.025(3) Uiso 1 1 d
C11B C 0.19239(8) 1.06895(8) 0.10274(3) 0.02018(11) Uani 1 1 d
H11B H 0.2005(14) 1.0636(14) 0.0632(6) 0.025(3) Uiso 1 1 d
C12B C 0.12471(8) 1.16637(7) 0.13541(4) 0.02076(11) Uani 1 1 d
H12B H 0.0855(15) 1.2273(14) 0.1179(6) 0.026(4) Uiso 1 1 d
C13B C 0.11246(8) 1.17580(7) 0.19427(3) 0.01985(11) Uani 1 1 d
H13B H 0.0674(16) 1.2453(15) 0.2174(7) 0.031(4) Uiso 1 1 d
C14B C 0.16590(7) 1.08750(6) 0.21997(3) 0.01641(9) Uani 1 1 d
H14B H 0.1600(15) 1.0917(14) 0.2609(7) 0.028(4) Uiso 1 1 d
C15B C 0.49075(7) 0.38631(6) 0.16215(3) 0.01716(10) Uani 1 1 d
H15B H 0.5818(14) 0.3997(13) 0.1590(6) 0.023(3) Uiso 1 1 d
C16B C 0.46359(9) 0.30638(8) 0.20392(4) 0.02376(13) Uani 1 1 d
H16I H 0.3699(15) 0.2899(14) 0.2053(6) 0.025(3) Uiso 1 1 d
H16H H 0.5006(16) 0.3469(15) 0.2422(7) 0.030(4) Uiso 1 1 d
H16G H 0.5053(16) 0.2319(15) 0.1910(7) 0.034(4) Uiso 1 1 d
C17B C 0.43118(9) 0.33492(7) 0.10228(4) 0.02300(13) Uani 1 1 d
H17G H 0.4607(16) 0.2513(15) 0.0884(7) 0.035(4) Uiso 1 1 d
H17H H 0.4601(17) 0.3820(16) 0.0754(7) 0.038(4) Uiso 1 1 d
H17I H 0.3376(17) 0.3356(15) 0.1040(7) 0.034(4) Uiso 1 1 d
S18B S 0.596117(16) 0.624637(16) 0.120340(7) 0.01487(3) Uani 1 1 d
C19B C 0.49977(8) 0.64855(8) 0.05933(3) 0.02007(11) Uani 1 1 d
H19I H 0.4418(15) 0.7135(14) 0.0714(7) 0.027(4) Uiso 1 1 d
H19G H 0.4478(16) 0.5718(16) 0.0411(7) 0.035(4) Uiso 1 1 d
H19H H 0.5605(18) 0.6673(17) 0.0329(8) 0.042(5) Uiso 1 1 d
O1C O -0.20926(5) 0.47712(5) 0.02134(2) 0.01519(7) Uani 1 1 d
N2C N -0.17674(6) 0.59793(6) 0.02275(3) 0.01587(8) Uani 1 1 d
N3C N -0.07678(5) 0.62290(5) 0.05837(2) 0.01348(7) Uani 1 1 d
C4C C -0.03743(6) 0.52826(6) 0.08079(3) 0.01332(8) Uani 1 1 d
C5C C -0.12802(6) 0.43272(6) 0.05856(3) 0.01339(8) Uani 1 1 d
N6C N -0.14125(6) 0.32826(5) 0.07279(2) 0.01511(8) Uani 1 1 d
C7C C -0.22550(6) 0.23900(6) 0.04261(3) 0.01453(8) Uani 1 1 d
O8C O -0.26355(6) 0.22944(6) -0.00758(2) 0.02059(9) Uani 1 1 d
C9C C -0.26827(6) 0.14789(6) 0.07575(3) 0.01498(9) Uani 1 1 d
C10C C -0.22662(8) 0.15585(7) 0.13259(3) 0.01887(10) Uani 1 1 d
H10C H -0.1670(15) 0.2164(14) 0.1507(6) 0.027(4) Uiso 1 1 d
C11C C -0.27441(9) 0.07337(8) 0.16303(4) 0.02376(13) Uani 1 1 d
H11C H -0.2474(16) 0.0806(15) 0.2018(7) 0.033(4) Uiso 1 1 d
C12C C -0.36505(9) -0.01671(8) 0.13723(4) 0.02466(14) Uani 1 1 d
H12C H -0.3991(17) -0.0711(16) 0.1577(7) 0.039(4) Uiso 1 1 d
C13C C -0.40574(8) -0.02558(7) 0.08043(4) 0.02430(14) Uani 1 1 d
H13C H -0.4666(16) -0.0889(15) 0.0615(7) 0.032(4) Uiso 1 1 d
C14C C -0.35714(7) 0.05558(7) 0.04965(4) 0.01992(11) Uani 1 1 d
H14C H -0.3855(16) 0.0523(15) 0.0104(7) 0.034(4) Uiso 1 1 d
C15C C -0.02220(7) 0.75098(6) 0.07320(3) 0.01703(9) Uani 1 1 d
H15C H 0.0733(14) 0.7419(13) 0.0692(6) 0.024(3) Uiso 1 1 d
C16C C -0.07380(9) 0.82282(8) 0.03090(4) 0.02362(13) Uani 1 1 d
H16L H -0.1699(16) 0.8368(15) 0.0353(7) 0.034(4) Uiso 1 1 d
H16K H -0.0572(16) 0.7807(15) -0.0089(7) 0.034(4) Uiso 1 1 d
H16J H -0.0302(17) 0.9031(16) 0.0385(7) 0.036(4) Uiso 1 1 d
C17C C -0.05706(9) 0.80913(7) 0.13505(4) 0.02250(12) Uani 1 1 d
H17L H -0.1491(16) 0.8062(14) 0.1391(7) 0.030(4) Uiso 1 1 d
H17J H -0.0302(16) 0.8944(15) 0.1427(7) 0.031(4) Uiso 1 1 d
H17K H -0.0089(16) 0.7716(15) 0.1627(7) 0.035(4) Uiso 1 1 d
S18C S 0.095333(16) 0.528105(17) 0.126814(7) 0.01594(3) Uani 1 1 d
C19C C 0.01065(9) 0.51982(10) 0.19160(4) 0.02485(14) Uani 1 1 d
H19K H 0.0732(17) 0.5108(16) 0.2187(8) 0.039(4) Uiso 1 1 d
H19L H -0.0530(19) 0.4520(18) 0.1828(8) 0.049(5) Uiso 1 1 d
H19J H -0.0354(19) 0.5934(18) 0.2072(8) 0.047(5) Uiso 1 1 d

loop_
_atom_site_aniso_label
_atom_site_aniso_U_11
_atom_site_aniso_U_22
_atom_site_aniso_U_33
_atom_site_aniso_U_23
_atom_site_aniso_U_13
_atom_site_aniso_U_12
O1 0.01290(16) 0.01444(17) 0.01454(16) 0.00298(13) -0.00144(12) -0.00044(12)
N2 0.01425(19) 0.01516(19) 0.01591(19) 0.00457(15) -0.00125(15) 0.00021(15)
N3 0.01133(16) 0.01230(17) 0.01456(17) 0.00364(13) 0.00070(13) -0.00011(13)
C4 0.01077(18) 0.01229(19) 0.01522(19) 0.00357(15) -0.00081(15) -0.00087(14)
C5 0.01070(18) 0.01238(19) 0.01389(19) 0.00226(15) 0.00020(14) -0.00014(14)
N6 0.01396(18) 0.01202(18) 0.0180(2) 0.00290(15) -0.00182(15) -0.00212(14)
C7 0.01182(19) 0.0133(2) 0.0149(2) 0.00161(15) 0.00049(15) -0.00093(15)
O8 0.0210(2) 0.0208(2) 0.01565(18) 0.00404(15) -0.00245(15) -0.00533(17)
C9 0.01179(19) 0.01220(19) 0.0160(2) 0.00159(15) 0.00086(15) -0.00101(15)
C10 0.0187(2) 0.0165(2) 0.0160(2) 0.00267(18) 0.00051(18) -0.00236(18)
C11 0.0237(3) 0.0205(3) 0.0191(3) 0.0063(2) 0.0025(2) -0.0010(2)
C12 0.0201(3) 0.0178(3) 0.0281(3) 0.0090(2) 0.0036(2) -0.0013(2)
C13 0.0186(3) 0.0156(2) 0.0293(3) 0.0062(2) -0.0022(2) -0.0050(2)
C14 0.0167(2) 0.0146(2) 0.0205(2) 0.00268(18) -0.00278(19) -0.00339(18)
C15 0.0147(2) 0.0124(2) 0.0215(2) 0.00468(18) 0.00036(18) -0.00132(16)
C16 0.0237(3) 0.0173(3) 0.0300(3) 0.0119(2) 0.0005(3) 0.0001(2)
C17 0.0239(3) 0.0154(2) 0.0221(3) -0.0005(2) 0.0003(2) -0.0011(2)
S18 0.01025(5) 0.01798(6) 0.01748(6) 0.00566(5) -0.00160(4) -0.00128(4)
C19 0.0191(3) 0.0383(4) 0.0242(3) 0.0172(3) 0.0015(2) -0.0003(3)
O1A 0.01287(16) 0.01446(17) 0.01379(15) 0.00360(13) 0.00249(12) 0.00073(12)
N2A 0.01359(18) 0.01479(19) 0.01548(18) 0.00528(15) 0.00189(14) 0.00035(14)
N3A 0.01099(16) 0.01245(17) 0.01317(16) 0.00397(13) 0.00001(12) 0.00020(13)
C4A 0.01058(18) 0.01240(19) 0.01334(18) 0.00354(14) 0.00139(14) 0.00083(14)
C5A 0.01044(18) 0.01264(19) 0.01287(18) 0.00270(14) 0.00060(14) 0.00014(14)
N6A 0.01378(18) 0.01244(18) 0.01671(19) 0.00364(14) 0.00283(14) 0.00247(14)
C7A 0.01178(19) 0.0138(2) 0.0148(2) 0.00218(15) 0.00080(15) 0.00144(15)
O8A 0.0214(2) 0.0223(2) 0.01578(18) 0.00490(16) 0.00465(16) 0.00645(17)
C9A 0.01218(19) 0.0126(2) 0.0162(2) 0.00218(16) 0.00015(15) 0.00108(15)
C10A 0.0186(2) 0.0174(2) 0.0164(2) 0.00377(18) 0.00023(18) 0.00349(19)
C11A 0.0244(3) 0.0213(3) 0.0200(3) 0.0075(2) -0.0018(2) 0.0027(2)
C12A 0.0202(3) 0.0173(3) 0.0289(3) 0.0084(2) -0.0037(2) 0.0018(2)
C13A 0.0186(3) 0.0148(2) 0.0292(3) 0.0049(2) 0.0015(2) 0.00462(19)
C14A 0.0170(2) 0.0143(2) 0.0212(3) 0.00253(18) 0.00290(19) 0.00336(18)
C15A 0.0146(2) 0.0124(2) 0.0194(2) 0.00485(17) 0.00067(17) 0.00158(16)
C16A 0.0224(3) 0.0168(3) 0.0273(3) 0.0111(2) 0.0014(2) 0.0014(2)
C17A 0.0248(3) 0.0153(2) 0.0205(3) -0.0003(2) -0.0006(2) 0.0012(2)
S18A 0.01088(5) 0.01712(6) 0.01521(5) 0.00539(4) 0.00246(4) 0.00140(4)
C19A 0.0202(3) 0.0310(4) 0.0190(3) 0.0119(2) -0.0003(2) 0.0012(2)
O1B 0.01374(16) 0.01554(17) 0.01464(16) 0.00425(13) 0.00276(13) 0.00041(13)
N2B 0.0154(2) 0.0165(2) 0.0171(2) 0.00661(16) 0.00250(15) 0.00023(15)
N3B 0.01217(17) 0.01321(18) 0.01485(17) 0.00468(14) 0.00001(13) 0.00043(13)
C4B 0.01101(18) 0.01300(19) 0.01410(19) 0.00405(15) 0.00108(14) 0.00080(14)
C5B 0.01077(18) 0.01353(19) 0.01227(18) 0.00275(14) 0.00055(14) 0.00020(14)
N6B 0.01411(18) 0.01252(18) 0.01535(18) 0.00288(14) 0.00253(14) 0.00191(14)
C7B 0.01151(18) 0.0143(2) 0.01301(18) 0.00168(15) 0.00028(14) 0.00116(15)
O8B 0.0202(2) 0.0232(2) 0.01370(17) 0.00477(15) 0.00311(15) 0.00638(17)
C9B 0.01192(19) 0.0136(2) 0.01329(19) 0.00162(15) 0.00036(14) 0.00116(15)
C10B 0.0180(2) 0.0172(2) 0.0138(2) 0.00272(17) 0.00159(17) 0.00275(18)
C11B 0.0223(3) 0.0224(3) 0.0171(2) 0.0070(2) 0.0011(2) 0.0041(2)
C12B 0.0200(3) 0.0205(3) 0.0237(3) 0.0088(2) 0.0007(2) 0.0045(2)
C13B 0.0196(3) 0.0172(3) 0.0229(3) 0.0043(2) 0.0029(2) 0.0058(2)
C14B 0.0165(2) 0.0159(2) 0.0160(2) 0.00165(17) 0.00196(17) 0.00365(17)
C15B 0.0156(2) 0.0136(2) 0.0237(3) 0.00710(19) 0.00117(19) 0.00266(17)
C16B 0.0224(3) 0.0197(3) 0.0336(4) 0.0153(3) -0.0002(3) 0.0010(2)
C17B 0.0281(3) 0.0153(3) 0.0239(3) 0.0006(2) 0.0012(3) 0.0026(2)
S18B 0.01188(5) 0.01722(6) 0.01641(6) 0.00541(5) 0.00307(4) 0.00181(4)
C19B 0.0223(3) 0.0228(3) 0.0164(2) 0.0070(2) 0.0009(2) 0.0030(2)
O1C 0.01371(17) 0.01686(18) 0.01492(16) 0.00371(14) -0.00203(13) 0.00038(13)
N2C 0.01380(19) 0.0174(2) 0.01697(19) 0.00522(16) -0.00082(15) 0.00151(15)
N3C 0.01138(17) 0.01505(19) 0.01414(17) 0.00347(14) 0.00138(13) 0.00107(13)
C4C 0.01120(18) 0.0149(2) 0.01379(19) 0.00315(15) -0.00044(14) 0.00033(15)
C5C 0.01213(19) 0.0151(2) 0.01249(18) 0.00231(15) -0.00035(14) 0.00048(15)
N6C 0.01488(19) 0.01455(19) 0.01551(18) 0.00298(15) -0.00228(15) -0.00156(15)
C7C 0.0131(2) 0.0150(2) 0.0145(2) 0.00152(16) -0.00064(15) -0.00002(16)
O8C 0.0243(2) 0.0215(2) 0.01489(18) 0.00255(16) -0.00460(16) -0.00356(18)
C9C 0.0130(2) 0.0142(2) 0.0171(2) 0.00240(17) 0.00051(16) 0.00052(16)
C10C 0.0195(3) 0.0194(3) 0.0179(2) 0.0048(2) 0.00041(19) -0.0014(2)
C11C 0.0271(3) 0.0232(3) 0.0230(3) 0.0092(2) 0.0041(3) 0.0008(3)
C12C 0.0246(3) 0.0180(3) 0.0338(4) 0.0100(3) 0.0084(3) 0.0016(2)
C13C 0.0206(3) 0.0164(3) 0.0359(4) 0.0061(3) 0.0016(3) -0.0024(2)
C14C 0.0174(2) 0.0159(2) 0.0253(3) 0.0026(2) -0.0019(2) -0.00221(19)
C15C 0.0146(2) 0.0154(2) 0.0218(3) 0.00550(19) 0.00275(18) -0.00031(17)
C16C 0.0233(3) 0.0205(3) 0.0302(4) 0.0118(3) 0.0031(3) 0.0028(2)
C17C 0.0234(3) 0.0180(3) 0.0236(3) -0.0007(2) 0.0033(2) -0.0021(2)
S18C 0.01076(5) 0.02196(7) 0.01552(6) 0.00536(5) -0.00123(4) -0.00091(5)
C19C 0.0199(3) 0.0392(4) 0.0174(3) 0.0108(3) 0.0004(2) -0.0034(3)

loop_
_atom_type_symbol
_atom_type_description
_atom_type_scat_dispersion_real
_atom_type_scat_dispersion_imag
_atom_type_scat_source
C C 0.0033 0.0016 'International Tables Vol C Tables 4.2.6.8 and 6.1.1.4'
H H 0.0000 0.0000 'International Tables Vol C Tables 4.2.6.8 and 6.1.1.4'
S S 0.1246 0.1234 'International Tables Vol C Tables 4.2.6.8 and 6.1.1.4'
O O 0.0106 0.0060 'International Tables Vol C Tables 4.2.6.8 and 6.1.1.4'
N N 0.0061 0.0033 'International Tables Vol C Tables 4.2.6.8 and 6.1.1.4'

loop_
_geom_angle_atom_site_label_1
_geom_angle_atom_site_label_2
_geom_angle_atom_site_label_3
_geom_angle
C5 O1 N2 110.15(5)
N3 N2 O1 104.74(5)
N2 N3 C4 114.48(5)
N2 N3 C15 119.18(5)
C4 N3 C15 126.18(5)
N3 C4 C5 105.01(5)
N3 C4 S18 125.47(5)
C5 C4 S18 129.49(5)
N6 C5 O1 125.86(5)
N6 C5 C4 128.38(6)
O1 C5 C4 105.49(5)
C5 N6 C7 120.61(6)
O8 C7 N6 126.01(6)
O8 C7 C9 120.22(6)
N6 C7 C9 113.77(5)
C10 C9 C14 119.18(6)
C10 C9 C7 121.99(6)
C14 C9 C7 118.75(6)
C11 C10 C9 120.40(6)
C11 C10 H10 120.7(9)
C9 C10 H10 118.9(9)
C12 C11 C10 120.25(7)
C12 C11 H11 118.6(10)
C10 C11 H11 121.2(10)
C11 C12 C13 119.38(7)
C11 C12 H12 121.6(10)
C13 C12 H12 119.0(10)
C14 C13 C12 120.45(7)
C14 C13 H13 118.9(9)
C12 C13 H13 120.6(9)
C13 C14 C9 120.30(7)
C13 C14 H14 120.8(10)
C9 C14 H14 118.9(10)
N3 C15 C16 110.32(6)
N3 C15 C17 107.93(5)
C16 C15 C17 112.75(6)
N3 C15 H15 103.8(9)
C16 C15 H15 111.1(9)
C17 C15 H15 110.5(9)
C15 C16 H16C 110.4(9)
C15 C16 H16B 109.1(9)
H16C C16 H16B 112.3(13)
C15 C16 H16A 107.5(10)
H16C C16 H16A 107.9(13)
H16B C16 H16A 109.5(13)
C15 C17 H17C 109.8(10)
C15 C17 H17A 108.2(10)
H17C C17 H17A 110.3(14)
C15 C17 H17B 112.5(10)
H17C C17 H17B 109.9(14)
H17A C17 H17B 106.1(14)
C4 S18 C19 99.73(4)
S18 C19 H19A 112.8(11)
S18 C19 H19B 106.8(11)
H19A C19 H19B 108.5(15)
S18 C19 H19C 111.8(13)
H19A C19 H19C 105.0(17)
H19B C19 H19C 112.0(17)
C5A O1A N2A 110.07(5)
N3A N2A O1A 104.70(5)
N2A N3A C4A 114.51(5)
N2A N3A C15A 119.30(5)
C4A N3A C15A 126.03(5)
N3A C4A C5A 105.09(5)
N3A C4A S18A 125.39(5)
C5A C4A S18A 129.50(5)
N6A C5A O1A 126.01(5)
N6A C5A C4A 128.21(5)
O1A C5A C4A 105.50(5)
C5A N6A C7A 121.29(6)
O8A C7A N6A 125.91(6)
O8A C7A C9A 120.29(6)
N6A C7A C9A 113.79(5)
C10A C9A C14A 119.17(6)
C10A C9A C7A 121.83(6)
C14A C9A C7A 118.92(6)
C11A C10A C9A 120.39(7)
C11A C10A H10A 121.0(9)
C9A C10A H10A 118.6(9)
C12A C11A C10A 120.24(7)
C12A C11A H11A 119.2(10)
C10A C11A H11A 120.5(10)
C11A C12A C13A 119.41(7)
C11A C12A H12A 120.7(9)
C13A C12A H12A 119.9(9)
C14A C13A C12A 120.41(7)
C14A C13A H13A 119.2(10)
C12A C13A H13A 120.4(10)
C13A C14A C9A 120.35(7)
C13A C14A H14A 122.0(9)
C9A C14A H14A 117.7(9)
N3A C15A C16A 110.38(6)
N3A C15A C17A 107.96(5)
C16A C15A C17A 112.85(6)
N3A C15A H15A 103.7(9)
C16A C15A H15A 111.3(9)
C17A C15A H15A 110.2(9)
C15A C16A H16F 111.6(9)
C15A C16A H16E 111.2(9)
H16F C16A H16E 108.7(13)
C15A C16A H16D 108.2(10)
H16F C16A H16D 108.8(13)
H16E C16A H16D 108.2(13)
C15A C17A H17E 111.9(11)
C15A C17A H17F 108.9(9)
H17E C17A H17F 108.8(14)
C15A C17A H17D 107.6(9)
H17E C17A H17D 108.6(13)
H17F C17A H17D 111.2(13)
C4A S18A C19A 99.37(3)
S18A C19A H19E 107.6(10)
S18A C19A H19D 110.4(11)
H19E C19A H19D 110.3(14)
S18A C19A H19F 111.1(11)
H19E C19A H19F 107.5(15)
H19D C19A H19F 110.0(15)
C5B O1B N2B 110.16(5)
N3B N2B O1B 104.62(5)
N2B N3B C4B 114.54(5)
N2B N3B C15B 119.23(5)
C4B N3B C15B 126.04(5)
N3B C4B C5B 105.15(5)
N3B C4B S18B 125.65(5)
C5B C4B S18B 129.20(5)
N6B C5B O1B 126.01(5)
N6B C5B C4B 128.29(6)
O1B C5B C4B 105.41(5)
C5B N6B C7B 121.07(5)
O8B C7B N6B 125.70(6)
O8B C7B C9B 120.24(6)
N6B C7B C9B 114.04(5)
C10B C9B C14B 119.34(6)
C10B C9B C7B 121.76(6)
C14B C9B C7B 118.80(5)
C11B C10B C9B 120.00(6)
C11B C10B H10B 119.2(9)
C9B C10B H10B 120.7(9)
C12B C11B C10B 120.54(7)
C12B C11B H11B 118.9(9)
C10B C11B H11B 120.6(9)
C11B C12B C13B 119.51(7)
C11B C12B H12B 121.1(9)
C13B C12B H12B 119.4(9)
C14B C13B C12B 120.18(7)
C14B C13B H13B 120.2(9)
C12B C13B H13B 119.6(9)
C13B C14B C9B 120.42(6)
C13B C14B H14B 122.3(9)
C9B C14B H14B 117.2(9)
N3B C15B C16B 110.46(6)
N3B C15B C17B 107.60(6)
C16B C15B C17B 112.96(7)
N3B C15B H15B 104.7(9)
C16B C15B H15B 111.7(9)
C17B C15B H15B 109.0(9)
C15B C16B H16I 111.0(9)
C15B C16B H16H 108.8(9)
H16I C16B H16H 111.6(13)
C15B C16B H16G 108.2(10)
H16I C16B H16G 108.3(13)
H16H C16B H16G 108.9(14)
C15B C17B H17G 108.9(10)
C15B C17B H17H 110.8(10)
H17G C17B H17H 107.5(14)
C15B C17B H17I 109.6(10)
H17G C17B H17I 109.9(14)
H17H C17B H17I 110.1(14)
C4B S18B C19B 98.90(3)
S18B C19B H19I 110.0(9)
S18B C19B H19G 110.1(9)
H19I C19B H19G 109.1(13)
S18B C19B H19H 106.1(11)
H19I C19B H19H 111.0(14)
H19G C19B H19H 110.5(14)
C5C O1C N2C 110.15(5)
N3C N2C O1C 104.82(5)
N2C N3C C4C 114.46(5)
N2C N3C C15C 118.72(5)
C4C N3C C15C 126.71(5)
N3C C4C C5C 105.07(5)
N3C C4C S18C 126.46(5)
C5C C4C S18C 128.48(5)
N6C C5C O1C 126.05(6)
N6C C5C C4C 128.39(6)
O1C C5C C4C 105.35(5)
C5C N6C C7C 121.20(6)
O8C C7C N6C 125.27(6)
O8C C7C C9C 120.56(6)
N6C C7C C9C 114.16(5)
C10C C9C C14C 119.19(7)
C10C C9C C7C 122.00(6)
C14C C9C C7C 118.75(6)
C11C C10C C9C 120.26(7)
C11C C10C H10C 119.3(9)
C9C C10C H10C 120.5(9)
C12C C11C C10C 120.31(8)
C12C C11C H11C 119.9(10)
C10C C11C H11C 119.7(10)
C13C C12C C11C 119.53(7)
C13C C12C H12C 119.7(11)
C11C C12C H12C 120.7(11)
C12C C13C C14C 120.37(8)
C12C C13C H13C 120.6(10)
C14C C13C H13C 119.0(10)
C13C C14C C9C 120.32(8)
C13C C14C H14C 121.8(10)
C9C C14C H14C 117.8(10)
N3C C15C C16C 110.48(6)
N3C C15C C17C 108.06(6)
C16C C15C C17C 112.34(7)
N3C C15C H15C 105.0(9)
C16C C15C H15C 109.3(8)
C17C C15C H15C 111.4(8)
C15C C16C H16L 110.9(9)
C15C C16C H16K 111.4(10)
H16L C16C H16K 109.3(13)
C15C C16C H16J 109.5(10)
H16L C16C H16J 107.5(13)
H16K C16C H16J 108.1(14)
C15C C17C H17L 109.9(10)
C15C C17C H17J 107.4(9)
H17L C17C H17J 107.7(13)
C15C C17C H17K 111.4(10)
H17L C17C H17K 112.8(13)
H17J C17C H17K 107.3(13)
C4C S18C C19C 99.51(4)
S18C C19C H19K 107.2(11)
S18C C19C H19L 109.4(11)
H19K C19C H19L 112.8(15)
S18C C19C H19J 112.2(11)
H19K C19C H19J 107.3(15)
H19L C19C H19J 108.0(16)

loop_
_geom_bond_atom_site_label_1
_geom_bond_atom_site_label_2
_geom_bond_distance
O1 C5 1.3796(8)
O1 N2 1.3849(8)
N2 N3 1.3024(8)
N3 C4 1.3548(8)
N3 C15 1.4940(8)
C4 C5 1.4080(8)
C4 S18 1.7286(6)
C5 N6 1.3072(8)
N6 C7 1.3722(8)
C7 O8 1.2323(8)
C7 C9 1.5023(9)
C9 C10 1.3950(9)
C9 C14 1.3973(9)
C10 C11 1.3942(10)
C10 H10 0.938(16)
C11 C12 1.3924(12)
C11 H11 0.942(16)
C12 C13 1.3945(12)
C12 H12 0.948(16)
C13 C14 1.3897(10)
C13 H13 0.964(16)
C14 H14 0.963(16)
C15 C16 1.5174(10)
C15 C17 1.5255(11)
C15 H15 0.951(15)
C16 H16C 0.987(16)
C16 H16B 0.971(15)
C16 H16A 0.971(17)
C17 H17C 0.966(16)
C17 H17A 0.973(17)
C17 H17B 0.996(18)
S18 C19 1.8104(8)
C19 H19A 0.976(19)
C19 H19B 0.949(19)
C19 H19C 0.99(2)
O1A C5A 1.3801(7)
O1A N2A 1.3874(8)
N2A N3A 1.3031(8)
N3A C4A 1.3531(8)
N3A C15A 1.4956(8)
C4A C5A 1.4079(8)
C4A S18A 1.7280(6)
C5A N6A 1.3058(8)
N6A C7A 1.3731(8)
C7A O8A 1.2327(8)
C7A C9A 1.5033(9)
C9A C10A 1.3961(9)
C9A C14A 1.3968(9)
C10A C11A 1.3957(10)
C10A H10A 0.960(15)
C11A C12A 1.3934(12)
C11A H11A 0.935(16)
C12A C13A 1.3938(13)
C12A H12A 0.963(16)
C13A C14A 1.3925(10)
C13A H13A 0.976(17)
C14A H14A 0.973(16)
C15A C16A 1.5173(10)
C15A C17A 1.5245(10)
C15A H15A 0.948(15)
C16A H16F 0.966(15)
C16A H16E 0.984(15)
C16A H16D 0.966(17)
C17A H17E 0.970(18)
C17A H17F 0.962(16)
C17A H17D 0.982(16)
S18A C19A 1.8117(8)
C19A H19E 0.965(18)
C19A H19D 0.960(18)
C19A H19F 0.963(18)
O1B C5B 1.3809(8)
O1B N2B 1.3876(8)
N2B N3B 1.3031(8)
N3B C4B 1.3533(8)
N3B C15B 1.4950(9)
C4B C5B 1.4075(8)
C4B S18B 1.7284(6)
C5B N6B 1.3055(8)
N6B C7B 1.3714(8)
C7B O8B 1.2332(8)
C7B C9B 1.5003(9)
C9B C10B 1.3972(9)
C9B C14B 1.3989(9)
C10B C11B 1.3948(10)
C10B H10B 0.974(15)
C11B C12B 1.3929(11)
C11B H11B 0.939(15)
C12B C13B 1.3944(11)
C12B H12B 0.967(15)
C13B C14B 1.3918(10)
C13B H13B 0.975(16)
C14B H14B 0.972(15)
C15B C16B 1.5166(10)
C15B C17B 1.5248(12)
C15B H15B 0.952(15)
C16B H16I 0.979(15)
C16B H16H 0.988(16)
C16B H16G 0.935(17)
C17B H17G 0.976(17)
C17B H17H 0.971(18)
C17B H17I 0.962(17)
S18B C19B 1.8133(8)
C19B H19I 0.944(15)
C19B H19G 1.013(17)
C19B H19H 0.953(18)
O1C C5C 1.3821(8)
O1C N2C 1.3882(8)
N2C N3C 1.3024(8)
N3C C4C 1.3571(8)
N3C C15C 1.5011(9)
C4C C5C 1.4120(9)
C4C S18C 1.7294(6)
C5C N6C 1.3020(9)
N6C C7C 1.3765(8)
C7C O8C 1.2326(8)
C7C C9C 1.4993(9)
C9C C10C 1.3965(10)
C9C C14C 1.3977(10)
C10C C11C 1.3949(11)
C10C H10C 0.932(15)
C11C C12C 1.3918(13)
C11C H11C 0.946(16)
C12C C13C 1.3912(14)
C12C H12C 0.937(18)
C13C C14C 1.3920(12)
C13C H13C 0.965(16)
C14C H14C 0.967(16)
C15C C16C 1.5200(11)
C15C C17C 1.5250(11)
C15C H15C 0.990(15)
C16C H16L 1.004(17)
C16C H16K 0.981(16)
C16C H16J 0.980(17)
C17C H17L 0.952(16)
C17C H17J 0.970(16)
C17C H17K 0.986(17)
S18C C19C 1.8129(8)
C19C H19K 0.924(18)
C19C H19L 0.98(2)
C19C H19J 0.959(19)

loop_
_geom_torsion_atom_site_label_1
_geom_torsion_atom_site_label_2
_geom_torsion_atom_site_label_3
_geom_torsion_atom_site_label_4
_geom_torsion
C5 O1 N2 N3 -1.44(7)
O1 N2 N3 C4 -0.95(7)
O1 N2 N3 C15 174.74(5)
N2 N3 C4 C5 2.86(7)
C15 N3 C4 C5 -172.48(6)
N2 N3 C4 S18 -175.20(5)
C15 N3 C4 S18 9.46(9)
N2 O1 C5 N6 -171.31(6)
N2 O1 C5 C4 3.11(7)
N3 C4 C5 N6 170.76(6)
S18 C4 C5 N6 -11.30(10)
N3 C4 C5 O1 -3.48(6)
S18 C4 C5 O1 174.47(5)
O1 C5 N6 C7 -12.15(10)
C4 C5 N6 C7 174.72(6)
C5 N6 C7 O8 -22.76(10)
C5 N6 C7 C9 158.17(6)
O8 C7 C9 C10 174.43(7)
N6 C7 C9 C10 -6.43(9)
O8 C7 C9 C14 -2.21(10)
N6 C7 C9 C14 176.92(6)
C14 C9 C10 C11 1.64(11)
C7 C9 C10 C11 -174.99(7)
C9 C10 C11 C12 -0.23(12)
C10 C11 C12 C13 -1.19(13)
C11 C12 C13 C14 1.19(13)
C12 C13 C14 C9 0.23(12)
C10 C9 C14 C13 -1.64(11)
C7 C9 C14 C13 175.10(7)
N2 N3 C15 C16 20.32(8)
C4 N3 C15 C16 -164.54(6)
N2 N3 C15 C17 -103.27(7)
C4 N3 C15 C17 71.87(8)
N3 C4 S18 C19 -112.14(6)
C5 C4 S18 C19 70.30(7)
C5A O1A N2A N3A -1.51(6)
O1A N2A N3A C4A -0.94(7)
O1A N2A N3A C15A 174.82(5)
N2A N3A C4A C5A 2.92(7)
C15A N3A C4A C5A -172.51(5)
N2A N3A C4A S18A -175.88(5)
C15A N3A C4A S18A 8.69(9)
N2A O1A C5A N6A -171.16(6)
N2A O1A C5A C4A 3.21(6)
N3A C4A C5A N6A 170.63(6)
S18A C4A C5A N6A -10.65(10)
N3A C4A C5A O1A -3.57(6)
S18A C4A C5A O1A 175.15(5)
O1A C5A N6A C7A -11.52(10)
C4A C5A N6A C7A 175.40(6)
C5A N6A C7A O8A -23.50(10)
C5A N6A C7A C9A 157.81(6)
O8A C7A C9A C10A 174.48(7)
N6A C7A C9A C10A -6.75(9)
O8A C7A C9A C14A -2.36(10)
N6A C7A C9A C14A 176.40(6)
C14A C9A C10A C11A 0.98(11)
C7A C9A C10A C11A -175.86(7)
C9A C10A C11A C12A 0.09(12)
C10A C11A C12A C13A -1.15(13)
C11A C12A C13A C14A 1.15(12)
C12A C13A C14A C9A -0.08(12)
C10A C9A C14A C13A -0.98(11)
C7A C9A C14A C13A 175.95(7)
N2A N3A C15A C16A 20.69(8)
C4A N3A C15A C16A -164.08(6)
N2A N3A C15A C17A -103.08(7)
C4A N3A C15A C17A 72.15(8)
N3A C4A S18A C19A -111.76(6)
C5A C4A S18A C19A 69.75(7)
C5B O1B N2B N3B 1.16(7)
O1B N2B N3B C4B 1.21(7)
O1B N2B N3B C15B -174.13(5)
N2B N3B C4B C5B -3.00(7)
C15B N3B C4B C5B 171.97(6)
N2B N3B C4B S18B 177.54(5)
C15B N3B C4B S18B -7.49(9)
N2B O1B C5B N6B 171.33(6)
N2B O1B C5B C4B -2.90(7)
N3B C4B C5B N6B -170.62(6)
S18B C4B C5B N6B 8.81(10)
N3B C4B C5B O1B 3.43(6)
S18B C4B C5B O1B -177.14(5)
O1B C5B N6B C7B 12.90(10)
C4B C5B N6B C7B -174.19(6)
C5B N6B C7B O8B 23.68(10)
C5B N6B C7B C9B -157.98(6)
O8B C7B C9B C10B -167.71(7)
N6B C7B C9B C10B 13.85(9)
O8B C7B C9B C14B 8.70(9)
N6B C7B C9B C14B -169.74(6)
C14B C9B C10B C11B -0.89(10)
C7B C9B C10B C11B 175.50(7)
C9B C10B C11B C12B 0.53(12)
C10B C11B C12B C13B 0.37(13)
C11B C12B C13B C14B -0.92(12)
C12B C13B C14B C9B 0.56(12)
C10B C9B C14B C13B 0.35(10)
C7B C9B C14B C13B -176.15(7)
N2B N3B C15B C16B -23.20(9)
C4B N3B C15B C16B 162.05(6)
N2B N3B C15B C17B 100.52(7)
C4B N3B C15B C17B -74.23(8)
N3B C4B S18B C19B 113.36(6)
C5B C4B S18B C19B -65.96(6)
C5C O1C N2C N3C 1.85(7)
O1C N2C N3C C4C 0.83(7)
O1C N2C N3C C15C -175.70(5)
N2C N3C C4C C5C -3.06(7)
C15C N3C C4C C5C 173.14(6)
N2C N3C C4C S18C 177.16(5)
C15C N3C C4C S18C -6.64(9)
N2C O1C C5C N6C 171.38(6)
N2C O1C C5C C4C -3.64(7)
N3C C4C C5C N6C -170.95(6)
S18C C4C C5C N6C 8.82(10)
N3C C4C C5C O1C 3.91(6)
S18C C4C C5C O1C -176.32(5)
O1C C5C N6C C7C 13.25(10)
C4C C5C N6C C7C -172.87(6)
C5C N6C C7C O8C 23.49(11)
C5C N6C C7C C9C -157.77(6)
O8C C7C C9C C10C 179.78(7)
N6C C7C C9C C10C 0.97(9)
O8C C7C C9C C14C -3.16(10)
N6C C7C C9C C14C 178.03(6)
C14C C9C C10C C11C -0.70(11)
C7C C9C C10C C11C 176.35(7)
C9C C10C C11C C12C -0.69(13)
C10C C11C C12C C13C 1.31(13)
C11C C12C C13C C14C -0.53(13)
C12C C13C C14C C9C -0.87(13)
C10C C9C C14C C13C 1.48(11)
C7C C9C C14C C13C -175.66(7)
N2C N3C C15C C16C -14.91(8)
C4C N3C C15C C16C 169.03(6)
N2C N3C C15C C17C 108.36(7)
C4C N3C C15C C17C -67.70(8)
N3C C4C S18C C19C 111.41(6)
C5C C4C S18C C19C -68.32(7)
